data_7713271
loop_
_publ_author_name
'Li, Jiahe'
'Wang, Zhiyuan'
'Chen, Zhongting'
'Xue, Xingyong'
'Lin, Kejuan'
'Chen, Hailan'
'Pan, Lixia'
'Yuan, Yulin'
'Ma, Zhen'

_publ_section_title
;
 Silver complexes with substituted terpyridines as promising anticancer
 metallodrugs and their crystal structure, photoluminescence, and DNA
 interactions.
;
_journal_issue 28
_journal_name_full 'Dalton transactions (Cambridge, England : 2003)'
_journal_page_first 9607
_journal_page_last 9621
_journal_paper_doi 10.1039/d2dt03463h
_journal_volume 52
_journal_year 2023
_chemical_formula_moiety 'C23 H17 Ag F6 I N4 Sb'
_chemical_formula_sum 'C23 H17 Ag F6 I N4 Sb'
_chemical_formula_weight 819.93
_space_group_crystal_system monoclinic
_space_group_IT_number 14
_space_group_name_Hall '-P 2ybc'
_space_group_name_H-M_alt 'P 1 21/c 1'
_atom_sites_solution_hydrogens geom
_audit_creation_method SHELXL-2018/3
_audit_update_record
;
2020-01-15 deposited with the CCDC.	2023-06-13 downloaded from the CCDC.
;
_cell_angle_alpha 90
_cell_angle_beta 98.44(3)
_cell_angle_gamma 90
_cell_formula_units_Z 4
_cell_length_a 8.0272(16)
_cell_length_b 20.981(4)
_cell_length_c 15.281(3)
_cell_measurement_reflns_used 17692
_cell_measurement_temperature 293(2)
_cell_measurement_theta_max 28.797
_cell_measurement_theta_min 3.322
_cell_volume 2545.7(9)
_computing_cell_refinement 'CrysAlisPro 1.171.38.46 (Rigaku OD, 2015)'
_computing_data_collection 'CrysAlisPro 1.171.38.46 (Rigaku OD, 2015)'
_computing_data_reduction 'CrysAlisPro 1.171.38.46 (Rigaku OD, 2015)'
_computing_molecular_graphics 'Diamond 3.2 (2012)'
_computing_publication_material 'SHELXL2018 and PLATON (Spek, 2009)'
_computing_structure_refinement 'SHELXL-2018/3 (Sheldrick, 2018)'
_computing_structure_solution 'SHELXS-97 (Sheldrick, 2008)'
_diffrn_ambient_temperature 293(2)
_diffrn_detector_area_resol_mean 10.3818
_diffrn_measured_fraction_theta_full 0.998
_diffrn_measured_fraction_theta_max 0.891
_diffrn_measurement_device_type 'SuperNova, Dual, Cu at zero, Atlas'
_diffrn_measurement_method '\w scans'
_diffrn_radiation_type MoK\a
_diffrn_radiation_wavelength 0.71073
_diffrn_reflns_av_R_equivalents 0.0303
_diffrn_reflns_av_unetI/netI 0.0380
_diffrn_reflns_Laue_measured_fraction_full 0.998
_diffrn_reflns_Laue_measured_fraction_max 0.891
_diffrn_reflns_limit_h_max 9
_diffrn_reflns_limit_h_min -10
_diffrn_reflns_limit_k_max 27
_diffrn_reflns_limit_k_min -26
_diffrn_reflns_limit_l_max 19
_diffrn_reflns_limit_l_min -10
_diffrn_reflns_number 17692
_diffrn_reflns_point_group_measured_fraction_full 0.998
_diffrn_reflns_point_group_measured_fraction_max 0.891
_diffrn_reflns_theta_full 25.242
_diffrn_reflns_theta_max 28.797
_diffrn_reflns_theta_min 3.322
_diffrn_source 'SuperNova (Mo) X-ray Source'
_exptl_absorpt_coefficient_mu 3.107
_exptl_absorpt_correction_T_max 1.00000
_exptl_absorpt_correction_T_min 0.73033
_exptl_absorpt_correction_type multi-scan
_exptl_absorpt_process_details
;
CrysAlisPro 1.171.38.46 (Rigaku Oxford Diffraction, 2015)
Empirical absorption correction using spherical harmonics,
 implemented in SCALE3 ABSPACK scaling algorithm.
;
_exptl_crystal_colour yellow
_exptl_crystal_density_diffrn 2.139
_exptl_crystal_description prism
_exptl_crystal_F_000 1552
_exptl_crystal_size_max 0.46
_exptl_crystal_size_mid 0.41
_exptl_crystal_size_min 0.33
_refine_diff_density_max 0.489
_refine_diff_density_min -0.599
_refine_diff_density_rms 0.090
_refine_ls_extinction_method none
_refine_ls_goodness_of_fit_ref 1.014
_refine_ls_hydrogen_treatment constr
_refine_ls_matrix_type full
_refine_ls_number_parameters 326
_refine_ls_number_reflns 5914
_refine_ls_number_restraints 0
_refine_ls_restrained_S_all 1.014
_refine_ls_R_factor_all 0.0617
_refine_ls_R_factor_gt 0.0354
_refine_ls_shift/su_max 0.002
_refine_ls_shift/su_mean 0.000
_refine_ls_structure_factor_coef Fsqd
_refine_ls_weighting_details 'w=1/[\s^2^(Fo^2^)+(0.0358P)^2^+1.0531P] where P=(Fo^2^+2Fc^2^)/3'
_refine_ls_weighting_scheme calc
_refine_ls_wR_factor_gt 0.0744
_refine_ls_wR_factor_ref 0.0896
_reflns_Friedel_coverage 0.000
_reflns_number_gt 4084
_reflns_number_total 5914
_reflns_threshold_expression 'I > 2\s(I)'
_cod_data_source_file d2dt03463h2.cif
_cod_data_source_block D_CCDC2
_cod_depositor_comments 'Adding full bibliography for 7713268--7713273.cif.'
_cod_original_cell_volume 2545.8(9)
_cod_original_sg_symbol_H-M 'P 21/c'
_cod_database_code 7713271
_shelx_shelxl_version_number 2018/3
_shelx_space_group_comment
;
The symmetry employed for this shelxl refinement is uniquely defined
by the following loop, which should always be used as a source of
symmetry information in preference to the above space-group names.
They are only intended as comments.
;

loop_
_space_group_symop_operation_xyz
'x, y, z'
'-x, y+1/2, -z+1/2'
'-x, -y, -z'
'x, -y-1/2, z-1/2'

loop_
_atom_site_label
_atom_site_type_symbol
_atom_site_fract_x
_atom_site_fract_y
_atom_site_fract_z
_atom_site_U_iso_or_equiv
_atom_site_adp_type
_atom_site_occupancy
_atom_site_site_symmetry_order
_atom_site_calc_flag
_atom_site_refinement_flags_posn
_atom_site_refinement_flags_adp
_atom_site_refinement_flags_occupancy
_atom_site_disorder_assembly
_atom_site_disorder_group
Ag1 Ag 1.50917(5) 0.50127(2) 1.33985(2) 0.06553(13) Uani 1 1 d . . . . .
I1 I 2.42629(4) 0.39238(2) 1.97252(2) 0.06453(12) Uani 1 1 d . . . . .
Sb1 Sb 0.05330(4) 0.67178(2) 0.84881(2) 0.05437(11) Uani 1 1 d . . . . .
F1 F -0.0602(6) 0.59661(19) 0.8605(3) 0.1362(17) Uani 1 1 d . . . . .
F2 F 0.2558(5) 0.62936(19) 0.8749(3) 0.1164(14) Uani 1 1 d . . . . .
F3 F 0.0553(6) 0.6879(2) 0.9696(2) 0.1270(15) Uani 1 1 d . . . . .
F4 F -0.1474(4) 0.7150(2) 0.8226(3) 0.1267(16) Uani 1 1 d . . . . .
F5 F 0.0529(5) 0.65255(19) 0.7316(2) 0.1010(11) Uani 1 1 d . . . . .
F6 F 0.1706(4) 0.74695(15) 0.8401(3) 0.1023(12) Uani 1 1 d . . . . .
N1 N 1.5661(5) 0.38946(19) 1.3539(2) 0.0576(10) Uani 1 1 d . . . . .
N2 N 1.7114(4) 0.47991(16) 1.4639(2) 0.0401(8) Uani 1 1 d . . . . .
N3 N 1.5870(4) 0.59717(17) 1.4226(2) 0.0495(9) Uani 1 1 d . . . . .
N4 N 1.3406(5) 0.5286(3) 1.2227(3) 0.0889(16) Uani 1 1 d . . . . .
C1 C 1.4919(7) 0.3461(3) 1.2976(3) 0.0722(15) Uani 1 1 d . . . . .
H1A H 1.410836 0.359791 1.251604 0.087 Uiso 1 1 calc R U . . .
C2 C 1.5287(7) 0.2831(3) 1.3039(4) 0.0738(16) Uani 1 1 d . . . . .
H2A H 1.470929 0.254101 1.264488 0.089 Uiso 1 1 calc R U . . .
C3 C 1.6514(7) 0.2629(3) 1.3688(4) 0.0751(16) Uani 1 1 d . . . . .
H3A H 1.682538 0.220212 1.373055 0.090 Uiso 1 1 calc R U . . .
C4 C 1.7287(7) 0.3068(2) 1.4278(3) 0.0607(13) Uani 1 1 d . . . . .
H4A H 1.811800 0.293898 1.473258 0.073 Uiso 1 1 calc R U . . .
C5 C 1.6835(5) 0.3695(2) 1.4199(3) 0.0449(10) Uani 1 1 d . . . . .
C6 C 1.7570(5) 0.41992(19) 1.4839(3) 0.0392(9) Uani 1 1 d . . . . .
C7 C 1.8688(5) 0.40498(19) 1.5591(3) 0.0413(9) Uani 1 1 d . . . . .
H7A H 1.903013 0.363010 1.569915 0.050 Uiso 1 1 calc R U . . .
C8 C 1.9299(5) 0.45295(19) 1.6185(3) 0.0389(9) Uani 1 1 d . . . . .
C9 C 1.8736(5) 0.51505(19) 1.5974(3) 0.0418(9) Uani 1 1 d . . . . .
H9A H 1.908037 0.548382 1.635924 0.050 Uiso 1 1 calc R U . . .
C10 C 1.7669(5) 0.52708(19) 1.5195(2) 0.0386(9) Uani 1 1 d . . . . .
C11 C 1.7105(5) 0.59289(19) 1.4918(3) 0.0400(9) Uani 1 1 d . . . . .
C12 C 1.7810(6) 0.6466(2) 1.5338(3) 0.0524(11) Uani 1 1 d . . . . .
H12A H 1.866029 0.642976 1.581956 0.063 Uiso 1 1 calc R U . . .
C13 C 1.7237(7) 0.7060(2) 1.5035(3) 0.0614(13) Uani 1 1 d . . . . .
H13A H 1.771947 0.742796 1.530022 0.074 Uiso 1 1 calc R U . . .
C14 C 1.5958(6) 0.7099(2) 1.4346(3) 0.0612(13) Uani 1 1 d . . . . .
H14A H 1.552247 0.749238 1.414813 0.073 Uiso 1 1 calc R U . . .
C15 C 1.5332(6) 0.6551(2) 1.3952(3) 0.0585(12) Uani 1 1 d . . . . .
H15A H 1.448703 0.658078 1.346776 0.070 Uiso 1 1 calc R U . . .
C16 C 2.0485(5) 0.43838(19) 1.6995(3) 0.0405(9) Uani 1 1 d . . . . .
C17 C 2.1477(5) 0.48633(19) 1.7442(3) 0.0423(9) Uani 1 1 d . . . . .
H17A H 2.140547 0.527655 1.721990 0.051 Uiso 1 1 calc R U . . .
C18 C 2.2564(5) 0.4733(2) 1.8210(3) 0.0442(10) Uani 1 1 d . . . . .
H18A H 2.322196 0.505583 1.849952 0.053 Uiso 1 1 calc R U . . .
C19 C 2.2665(5) 0.4123(2) 1.8544(3) 0.0485(11) Uani 1 1 d . . . . .
C20 C 2.1736(6) 0.3639(2) 1.8106(3) 0.0685(15) Uani 1 1 d . . . . .
H20A H 2.183960 0.322390 1.832218 0.082 Uiso 1 1 calc R U . . .
C21 C 2.0642(6) 0.3775(2) 1.7338(3) 0.0626(14) Uani 1 1 d . . . . .
H21A H 1.999956 0.344773 1.704901 0.075 Uiso 1 1 calc R U . . .
C22 C 1.2529(6) 0.5361(3) 1.1599(3) 0.0662(14) Uani 1 1 d . . . . .
C23 C 1.1402(6) 0.5444(3) 1.0778(4) 0.089(2) Uani 1 1 d . . . . .
H23A H 1.181557 0.520572 1.031804 0.133 Uiso 1 1 calc R U . . .
H23B H 1.134198 0.588717 1.062284 0.133 Uiso 1 1 calc R U . . .
H23C H 1.030018 0.529271 1.084790 0.133 Uiso 1 1 calc R U . . .

loop_
_atom_site_aniso_label
_atom_site_aniso_U_11
_atom_site_aniso_U_22
_atom_site_aniso_U_33
_atom_site_aniso_U_23
_atom_site_aniso_U_13
_atom_site_aniso_U_12
Ag1 0.0671(3) 0.0714(3) 0.0514(2) 0.00063(18) -0.01362(18) 0.0053(2)
I1 0.0684(2) 0.0544(2) 0.0621(2) 0.01033(15) -0.01952(16) -0.00147(16)
Sb1 0.0603(2) 0.04161(19) 0.0574(2) -0.00851(14) -0.00401(14) 0.00105(14)
F1 0.171(4) 0.084(3) 0.167(4) -0.024(3) 0.068(3) -0.057(3)
F2 0.104(3) 0.104(3) 0.128(3) -0.007(2) -0.029(2) 0.047(2)
F3 0.186(4) 0.124(4) 0.072(2) -0.029(2) 0.021(2) -0.010(3)
F4 0.072(2) 0.128(4) 0.172(4) -0.032(3) -0.010(2) 0.035(2)
F5 0.125(3) 0.121(3) 0.0522(19) -0.0135(18) -0.0029(18) -0.010(2)
F6 0.111(3) 0.049(2) 0.139(3) 0.0020(19) -0.006(2) -0.0204(19)
N1 0.064(2) 0.056(3) 0.050(2) -0.0093(18) -0.0011(18) -0.0055(19)
N2 0.0412(19) 0.038(2) 0.0409(19) 0.0001(14) 0.0037(14) -0.0020(15)
N3 0.052(2) 0.048(2) 0.046(2) 0.0066(16) -0.0016(16) 0.0009(17)
N4 0.059(3) 0.144(5) 0.060(3) 0.015(3) -0.004(2) 0.007(3)
C1 0.079(4) 0.074(4) 0.058(3) -0.016(3) -0.010(3) -0.016(3)
C2 0.094(4) 0.065(4) 0.061(3) -0.027(3) 0.007(3) -0.021(3)
C3 0.108(5) 0.048(3) 0.067(4) -0.011(3) 0.003(3) -0.014(3)
C4 0.081(3) 0.046(3) 0.054(3) -0.006(2) 0.004(2) -0.004(2)
C5 0.051(2) 0.045(3) 0.039(2) -0.0004(18) 0.0047(18) -0.009(2)
C6 0.042(2) 0.038(2) 0.038(2) -0.0033(17) 0.0097(16) -0.0057(18)
C7 0.047(2) 0.034(2) 0.042(2) 0.0016(17) 0.0041(17) -0.0016(18)
C8 0.037(2) 0.037(2) 0.042(2) 0.0008(17) 0.0026(16) -0.0008(17)
C9 0.044(2) 0.037(2) 0.044(2) -0.0038(17) 0.0028(17) -0.0009(18)
C10 0.037(2) 0.042(2) 0.037(2) 0.0016(17) 0.0062(16) -0.0013(18)
C11 0.045(2) 0.038(2) 0.038(2) 0.0030(17) 0.0096(17) 0.0005(18)
C12 0.061(3) 0.044(3) 0.050(3) -0.002(2) -0.001(2) 0.002(2)
C13 0.088(4) 0.035(3) 0.060(3) -0.003(2) 0.004(3) 0.003(2)
C14 0.079(3) 0.044(3) 0.060(3) 0.016(2) 0.011(2) 0.014(2)
C15 0.067(3) 0.053(3) 0.052(3) 0.014(2) -0.003(2) 0.009(2)
C16 0.042(2) 0.033(2) 0.046(2) -0.0004(17) 0.0023(17) 0.0018(17)
C17 0.043(2) 0.034(2) 0.049(3) 0.0047(17) 0.0032(18) 0.0018(18)
C18 0.043(2) 0.041(2) 0.046(2) -0.0032(18) -0.0020(17) -0.0064(19)
C19 0.047(2) 0.046(3) 0.048(3) 0.0041(19) -0.0101(18) 0.006(2)
C20 0.085(4) 0.035(3) 0.073(4) 0.005(2) -0.028(3) 0.000(2)
C21 0.066(3) 0.038(3) 0.074(3) 0.004(2) -0.024(2) -0.005(2)
C22 0.053(3) 0.089(4) 0.055(3) 0.011(3) 0.003(2) -0.006(3)
C23 0.061(3) 0.132(6) 0.066(4) 0.022(4) -0.014(3) -0.003(4)

loop_
_atom_type_symbol
_atom_type_description
_atom_type_scat_dispersion_real
_atom_type_scat_dispersion_imag
_atom_type_scat_source
C C 0.0033 0.0016 'International Tables Vol C Tables 4.2.6.8 and 6.1.1.4'
H H 0.0000 0.0000 'International Tables Vol C Tables 4.2.6.8 and 6.1.1.4'
N N 0.0061 0.0033 'International Tables Vol C Tables 4.2.6.8 and 6.1.1.4'
F F 0.0171 0.0103 'International Tables Vol C Tables 4.2.6.8 and 6.1.1.4'
Ag Ag -0.8971 1.1015 'International Tables Vol C Tables 4.2.6.8 and 6.1.1.4'
Sb Sb -0.5866 1.5461 'International Tables Vol C Tables 4.2.6.8 and 6.1.1.4'
I I -0.4742 1.8119 'International Tables Vol C Tables 4.2.6.8 and 6.1.1.4'

loop_
_geom_angle_atom_site_label_1
_geom_angle_atom_site_label_2
_geom_angle_atom_site_label_3
_geom_angle
_geom_angle_site_symmetry_1
_geom_angle_site_symmetry_3
_geom_angle_publ_flag
N4 Ag1 N2 174.08(17) . . ?
N4 Ag1 N1 115.03(18) . . ?
N2 Ag1 N1 68.95(12) . . ?
N4 Ag1 N3 107.25(18) . . ?
N2 Ag1 N3 68.95(12) . . ?
N1 Ag1 N3 137.72(12) . . ?
F5 Sb1 F4 91.14(19) . . ?
F5 Sb1 F1 88.64(19) . . ?
F4 Sb1 F1 90.8(2) . . ?
F5 Sb1 F2 88.85(18) . . ?
F4 Sb1 F2 179.3(2) . . ?
F1 Sb1 F2 89.9(2) . . ?
F5 Sb1 F6 92.57(17) . . ?
F4 Sb1 F6 90.14(18) . . ?
F1 Sb1 F6 178.5(2) . . ?
F2 Sb1 F6 89.15(18) . . ?
F5 Sb1 F3 177.68(18) . . ?
F4 Sb1 F3 90.3(2) . . ?
F1 Sb1 F3 89.6(2) . . ?
F2 Sb1 F3 89.7(2) . . ?
F6 Sb1 F3 89.21(19) . . ?
C1 N1 C5 118.1(4) . . ?
C1 N1 Ag1 123.4(4) . . ?
C5 N1 Ag1 118.5(3) . . ?
C6 N2 C10 119.9(3) . . ?
C6 N2 Ag1 119.9(2) . . ?
C10 N2 Ag1 119.8(3) . . ?
C15 N3 C11 118.4(4) . . ?
C15 N3 Ag1 123.2(3) . . ?
C11 N3 Ag1 117.5(3) . . ?
C22 N4 Ag1 172.6(6) . . ?
N1 C1 C2 123.3(5) . . ?
N1 C1 H1A 118.4 . . ?
C2 C1 H1A 118.4 . . ?
C1 C2 C3 118.8(5) . . ?
C1 C2 H2A 120.6 . . ?
C3 C2 H2A 120.6 . . ?
C2 C3 C4 118.7(5) . . ?
C2 C3 H3A 120.6 . . ?
C4 C3 H3A 120.6 . . ?
C5 C4 C3 120.0(5) . . ?
C5 C4 H4A 120.0 . . ?
C3 C4 H4A 120.0 . . ?
N1 C5 C4 121.0(4) . . ?
N1 C5 C6 115.8(4) . . ?
C4 C5 C6 123.2(4) . . ?
N2 C6 C7 121.7(4) . . ?
N2 C6 C5 116.6(3) . . ?
C7 C6 C5 121.7(4) . . ?
C6 C7 C8 120.0(4) . . ?
C6 C7 H7A 120.0 . . ?
C8 C7 H7A 120.0 . . ?
C7 C8 C9 116.7(4) . . ?
C7 C8 C16 121.2(4) . . ?
C9 C8 C16 122.1(3) . . ?
C10 C9 C8 120.4(4) . . ?
C10 C9 H9A 119.8 . . ?
C8 C9 H9A 119.8 . . ?
N2 C10 C9 121.2(4) . . ?
N2 C10 C11 116.4(3) . . ?
C9 C10 C11 122.4(4) . . ?
N3 C11 C12 121.2(4) . . ?
N3 C11 C10 116.3(4) . . ?
C12 C11 C10 122.5(4) . . ?
C11 C12 C13 119.1(4) . . ?
C11 C12 H12A 120.4 . . ?
C13 C12 H12A 120.4 . . ?
C14 C13 C12 119.3(4) . . ?
C14 C13 H13A 120.4 . . ?
C12 C13 H13A 120.4 . . ?
C15 C14 C13 118.7(4) . . ?
C15 C14 H14A 120.7 . . ?
C13 C14 H14A 120.7 . . ?
N3 C15 C14 123.3(4) . . ?
N3 C15 H15A 118.4 . . ?
C14 C15 H15A 118.4 . . ?
C21 C16 C17 117.8(4) . . ?
C21 C16 C8 121.4(4) . . ?
C17 C16 C8 120.8(4) . . ?
C18 C17 C16 121.1(4) . . ?
C18 C17 H17A 119.5 . . ?
C16 C17 H17A 119.5 . . ?
C19 C18 C17 119.6(4) . . ?
C19 C18 H18A 120.2 . . ?
C17 C18 H18A 120.2 . . ?
C20 C19 C18 120.6(4) . . ?
C20 C19 I1 119.4(3) . . ?
C18 C19 I1 120.0(3) . . ?
C19 C20 C21 119.3(4) . . ?
C19 C20 H20A 120.3 . . ?
C21 C20 H20A 120.3 . . ?
C16 C21 C20 121.5(4) . . ?
C16 C21 H21A 119.2 . . ?
C20 C21 H21A 119.2 . . ?
N4 C22 C23 178.7(7) . . ?
C22 C23 H23A 109.5 . . ?
C22 C23 H23B 109.5 . . ?
H23A C23 H23B 109.5 . . ?
C22 C23 H23C 109.5 . . ?
H23A C23 H23C 109.5 . . ?
H23B C23 H23C 109.5 . . ?

loop_
_geom_bond_atom_site_label_1
_geom_bond_atom_site_label_2
_geom_bond_distance
_geom_bond_site_symmetry_2
_geom_bond_publ_flag
Ag1 N4 2.158(4) . ?
Ag1 N2 2.350(3) . ?
Ag1 N1 2.394(4) . ?
Ag1 N3 2.410(4) . ?
I1 C19 2.097(4) . ?
Sb1 F5 1.836(3) . ?
Sb1 F4 1.841(3) . ?
Sb1 F1 1.843(4) . ?
Sb1 F2 1.845(3) . ?
Sb1 F6 1.852(3) . ?
Sb1 F3 1.874(4) . ?
N1 C1 1.331(6) . ?
N1 C5 1.342(5) . ?
N2 C6 1.334(5) . ?
N2 C10 1.338(5) . ?
N3 C15 1.336(5) . ?
N3 C11 1.341(5) . ?
N4 C22 1.114(6) . ?
C1 C2 1.356(8) . ?
C1 H1A 0.9300 . ?
C2 C3 1.358(7) . ?
C2 H2A 0.9300 . ?
C3 C4 1.373(6) . ?
C3 H3A 0.9300 . ?
C4 C5 1.365(6) . ?
C4 H4A 0.9300 . ?
C5 C6 1.501(5) . ?
C6 C7 1.386(5) . ?
C7 C8 1.396(5) . ?
C7 H7A 0.9300 . ?
C8 C9 1.401(5) . ?
C8 C16 1.478(5) . ?
C9 C10 1.384(5) . ?
C9 H9A 0.9300 . ?
C10 C11 1.495(5) . ?
C11 C12 1.377(6) . ?
C12 C13 1.385(6) . ?
C12 H12A 0.9300 . ?
C13 C14 1.361(7) . ?
C13 H13A 0.9300 . ?
C14 C15 1.359(7) . ?
C14 H14A 0.9300 . ?
C15 H15A 0.9300 . ?
C16 C21 1.381(6) . ?
C16 C17 1.398(5) . ?
C17 C18 1.383(5) . ?
C17 H17A 0.9300 . ?
C18 C19 1.376(6) . ?
C18 H18A 0.9300 . ?
C19 C20 1.375(6) . ?
C20 C21 1.388(6) . ?
C20 H20A 0.9300 . ?
C21 H21A 0.9300 . ?
C22 C23 1.446(7) . ?
C23 H23A 0.9600 . ?
C23 H23B 0.9600 . ?
C23 H23C 0.9600 . ?

loop_
_geom_torsion_atom_site_label_1
_geom_torsion_atom_site_label_2
_geom_torsion_atom_site_label_3
_geom_torsion_atom_site_label_4
_geom_torsion
_geom_torsion_site_symmetry_1
_geom_torsion_site_symmetry_2
_geom_torsion_site_symmetry_3
_geom_torsion_site_symmetry_4
_geom_torsion_publ_flag
C5 N1 C1 C2 0.3(8) . . . . ?
Ag1 N1 C1 C2 177.6(4) . . . . ?
N1 C1 C2 C3 -2.5(9) . . . . ?
C1 C2 C3 C4 2.7(9) . . . . ?
C2 C3 C4 C5 -1.0(8) . . . . ?
C1 N1 C5 C4 1.6(7) . . . . ?
Ag1 N1 C5 C4 -175.9(3) . . . . ?
C1 N1 C5 C6 -177.2(4) . . . . ?
Ag1 N1 C5 C6 5.3(5) . . . . ?
C3 C4 C5 N1 -1.2(7) . . . . ?
C3 C4 C5 C6 177.5(5) . . . . ?
C10 N2 C6 C7 -3.6(6) . . . . ?
Ag1 N2 C6 C7 -176.4(3) . . . . ?
C10 N2 C6 C5 177.5(3) . . . . ?
Ag1 N2 C6 C5 4.7(5) . . . . ?
N1 C5 C6 N2 -6.6(6) . . . . ?
C4 C5 C6 N2 174.6(4) . . . . ?
N1 C5 C6 C7 174.5(4) . . . . ?
C4 C5 C6 C7 -4.3(7) . . . . ?
N2 C6 C7 C8 3.3(6) . . . . ?
C5 C6 C7 C8 -177.8(4) . . . . ?
C6 C7 C8 C9 -0.5(6) . . . . ?
C6 C7 C8 C16 179.7(4) . . . . ?
C7 C8 C9 C10 -2.0(6) . . . . ?
C16 C8 C9 C10 177.8(4) . . . . ?
C6 N2 C10 C9 1.0(6) . . . . ?
Ag1 N2 C10 C9 173.8(3) . . . . ?
C6 N2 C10 C11 179.7(3) . . . . ?
Ag1 N2 C10 C11 -7.5(5) . . . . ?
C8 C9 C10 N2 1.9(6) . . . . ?
C8 C9 C10 C11 -176.8(4) . . . . ?
C15 N3 C11 C12 0.0(6) . . . . ?
Ag1 N3 C11 C12 169.6(3) . . . . ?
C15 N3 C11 C10 -179.6(4) . . . . ?
Ag1 N3 C11 C10 -10.0(5) . . . . ?
N2 C10 C11 N3 11.6(5) . . . . ?
C9 C10 C11 N3 -169.7(4) . . . . ?
N2 C10 C11 C12 -168.0(4) . . . . ?
C9 C10 C11 C12 10.8(6) . . . . ?
N3 C11 C12 C13 -0.5(7) . . . . ?
C10 C11 C12 C13 179.1(4) . . . . ?
C11 C12 C13 C14 1.9(7) . . . . ?
C12 C13 C14 C15 -2.7(8) . . . . ?
C11 N3 C15 C14 -0.9(7) . . . . ?
Ag1 N3 C15 C14 -169.9(4) . . . . ?
C13 C14 C15 N3 2.3(8) . . . . ?
C7 C8 C16 C21 -20.1(7) . . . . ?
C9 C8 C16 C21 160.1(4) . . . . ?
C7 C8 C16 C17 160.5(4) . . . . ?
C9 C8 C16 C17 -19.3(6) . . . . ?
C21 C16 C17 C18 -0.8(6) . . . . ?
C8 C16 C17 C18 178.6(4) . . . . ?
C16 C17 C18 C19 -0.4(7) . . . . ?
C17 C18 C19 C20 2.0(7) . . . . ?
C17 C18 C19 I1 -178.5(3) . . . . ?
C18 C19 C20 C21 -2.4(8) . . . . ?
I1 C19 C20 C21 178.1(4) . . . . ?
C17 C16 C21 C20 0.4(8) . . . . ?
C8 C16 C21 C20 -179.0(5) . . . . ?
C19 C20 C21 C16 1.1(9) . . . . ?
